data_1521402
loop_
_publ_author_name
'Kim, S.-J.'
'Hu, S.-Q.'
'Corbett, J.D.'
'Hogan, T.'
'Uher, C.'
'Huang, B.-Q.'
'Kanatzidis, M.G.'

_publ_section_title
;
 Structure and thermoelectric properties of Ba6 Ge25-x, Ba6 Ge23 Sn2, and
 Ba6 Ge22 In3: Zintl phases with a chiral clathrate structure
;
_journal_name_full 'Journal of Solid State Chemistry'
_journal_page_first 321
_journal_page_last 329
_journal_volume 153
_journal_year 2000
_chemical_formula_sum 'Ba6 Ge23.32 Sn1.68'
_space_group_IT_number 212
_symmetry_space_group_name_Hall 'P 4acd 2ab 3'
_symmetry_space_group_name_H-M 'P 43 3 2'
_cell_angle_alpha 90
_cell_angle_beta 90
_cell_angle_gamma 90
_cell_formula_units_Z 4
_cell_length_a 14.7073
_cell_length_b 14.7073
_cell_length_c 14.7073
_cell_volume 3181.258
_citation_journal_id_ASTM JSSCBI
_cod_data_source_file Kim_JSSCBI_2000_1981.cif
_cod_data_source_block Ba6Ge23.32Sn1.68
_cod_database_code 1521402

loop_
_symmetry_equiv_pos_as_xyz
x,y,z
-y+3/4,x+1/4,z+3/4
-x+1/2,-y,z+1/2
y+3/4,-x+3/4,z+1/4
x+1/2,-y+1/2,-z
y+1/4,x+3/4,-z+3/4
-x,y+1/2,-z+1/2
-y+1/4,-x+1/4,-z+1/4
z,x,y
-x+3/4,z+1/4,y+3/4
-z+1/2,-x,y+1/2
x+3/4,-z+3/4,y+1/4
z+1/2,-x+1/2,-y
x+1/4,z+3/4,-y+3/4
-z,x+1/2,-y+1/2
-x+1/4,-z+1/4,-y+1/4
y,z,x
y+1/2,-z+1/2,-x
z+1/4,y+3/4,-x+3/4
-y,z+1/2,-x+1/2
-z+1/4,-y+1/4,-x+1/4
-y+1/2,-z,x+1/2
z+3/4,-y+3/4,x+1/4
-z+3/4,y+1/4,x+3/4

loop_
_atom_site_label
_atom_site_type_symbol
_atom_site_fract_x
_atom_site_fract_y
_atom_site_fract_z
_atom_site_occupancy
_atom_site_U_iso_or_equiv
Ge3 Ge 0.3342 0.9158 0.125 1 0.0
Ge6 Ge 0.3532 0.0822 0.0892 1 0.0
Ge5 Ge 0.4262 0.0738 -0.0738 0.64 0.0
Sn1 Sn 0.9758 0.9758 0.9758 0.48 0.0
Ba3 Ba 0.1925 0.9434 0.897 0.5 0.0
Ge1 Ge 0.796 0.9568 0.0028 1 0.0
Sn2 Sn 0.4262 0.0738 -0.0738 0.36 0.0
Ba2 Ba 0.125 0.125 0.125 1 0.0
Ge4 Ge 0.7586 0.0623 0.129 1 0.0
Ge2 Ge 0.9758 0.9758 0.9758 0.52 0.0
Ba1 Ba 0.5622 0.9378 0.0622 1 0.0
